data_1550824
loop_
_publ_author_name
'Manna, Amit Kumar'
'Rout, Kalyani'
'Chowdhury, Shubhamoy'
'Patra, Goutam K.'

_publ_section_title
;
 A dual-mode highly selective and sensitive Schiff base chemosensor for
 fluorescent colorimetric detection of Ni<sup>2+</sup> and colorimetric
 detection of Cu<sup>2</sup>.
;
_journal_issue 6
_journal_name_full
'Photochemical &amp; photobiological sciences : Official journal of the European Photochemistry Association and the European Society for Photobiology'
_journal_page_first 1512
_journal_page_last 1525
_journal_paper_doi 10.1039/c9pp00114j
_journal_volume 18
_journal_year 2019
_chemical_absolute_configuration unk
_chemical_formula_moiety 'C22 H19 N3 O4'
_chemical_formula_sum 'C22 H19 N3 O4'
_chemical_formula_weight 389.41
_space_group_IT_number 7
_space_group_name_Hall 'P -2yac'
_space_group_name_H-M_alt 'P 1 n 1'
_symmetry_cell_setting monoclinic
_symmetry_space_group_name_Hall 'P -2yac'
_symmetry_space_group_name_H-M 'P 1 n 1'
_atom_sites_solution_hydrogens difmap
_atom_sites_solution_primary direct
_audit_update_record
;
2018-08-29 deposited with the CCDC.    2019-04-01 downloaded from the CCDC.
;
_cell_angle_alpha 90
_cell_angle_beta 90
_cell_angle_gamma 90
_cell_formula_units_Z 8
_cell_length_a 8.559(4)
_cell_length_b 24.701(9)
_cell_length_c 17.801(8)
_cell_measurement_reflns_used 0
_cell_measurement_temperature 293
_cell_measurement_theta_max 0
_cell_measurement_theta_min 0
_cell_volume 3763(3)
_computing_cell_refinement 'USER DEFINED CELL REFINEMENT'
_computing_data_collection 'USER DEFINED DATA COLLECTION'
_computing_data_reduction 'USER DEFINED DATA REDUCTION'
_computing_molecular_graphics 'CAMERON (Watkin et al., 1996)'
_computing_publication_material 'CRYSTALS (Betteridge et al., 2003)'
_computing_structure_refinement 'CRYSTALS (Betteridge et al., 2003)'
_computing_structure_solution 'SHELXS 86 (Sheldrick, 1986)'
_diffrn_ambient_temperature 293
_diffrn_measured_fraction_theta_full 0.998
_diffrn_measured_fraction_theta_max 0.992
_diffrn_measurement_device Serial
_diffrn_measurement_device_type Unknown
_diffrn_measurement_method \w/2\q
_diffrn_radiation_monochromator graphite
_diffrn_radiation_type 'Mo K\a'
_diffrn_radiation_wavelength 0.71073
_diffrn_reflns_av_R_equivalents 0.240
_diffrn_reflns_limit_h_max 10
_diffrn_reflns_limit_h_min -10
_diffrn_reflns_limit_k_max 29
_diffrn_reflns_limit_k_min -31
_diffrn_reflns_limit_l_max 22
_diffrn_reflns_limit_l_min -22
_diffrn_reflns_number 40836
_diffrn_reflns_theta_full 26.073
_diffrn_reflns_theta_max 26.605
_diffrn_reflns_theta_min 2.288
_diffrn_standards_number 0
_exptl_absorpt_coefficient_mu 0.096
_exptl_absorpt_correction_type none
_exptl_crystal_density_diffrn 1.369
_exptl_crystal_density_method 'not measured'
_exptl_crystal_F_000 1620
_refine_diff_density_max 1.10
_refine_diff_density_min -1.04
_refine_ls_extinction_coef 400(110)
_refine_ls_extinction_method 'Larson (1970), Equation 22'
_refine_ls_goodness_of_fit_ref 0.9400
_refine_ls_hydrogen_treatment mixed
_refine_ls_matrix_type full
_refine_ls_number_parameters 1064
_refine_ls_number_reflns 7809
_refine_ls_number_restraints 13
_refine_ls_R_factor_all 0.1612
_refine_ls_R_factor_gt 0.0788
_refine_ls_shift/su_max 3.3806405
_refine_ls_shift/su_mean 0.1324800
_refine_ls_structure_factor_coef Fsqd
_refine_ls_weighting_details
;
 Method= Modified Sheldrick 
 w=1/[\s^2^(F^2^) + ( 0.10P)^2^ + 5.42P] 
 ,where P=(max(Fo^2^,0) + 2Fc^2^)/3 
;
_refine_ls_weighting_scheme calc
_refine_ls_wR_factor_all 0.2611
_refine_ls_wR_factor_gt 0.1789
_refine_ls_wR_factor_ref 0.2595
_reflns_limit_h_max 10
_reflns_limit_h_min -10
_reflns_limit_k_max 31
_reflns_limit_k_min 0
_reflns_limit_l_max 22
_reflns_limit_l_min 0
_reflns_number_gt 3798
_reflns_number_total 7842
_reflns_threshold_expression I>2.0\s(I)
_oxford_diffrn_Wilson_B_factor 0.00
_oxford_diffrn_Wilson_scale 0.00
_oxford_refine_ls_r_factor_ref 0.1608
_oxford_refine_ls_scale 0.2518(5)
_oxford_reflns_number_all 7815
_oxford_reflns_threshold_expression_ref I>-3.0\s(I)
_cod_data_source_file c9pp00114j2.cif
_cod_data_source_block 1
_cod_depositor_comments
;

2019-05-26
Changing absolutely absurd Z value and formula 
                 miguel

 Adding full bibliography for 1550824--1550825.cif.
;
_cod_original_cell_volume 3763.3(16)
_cod_original_sg_symbol_H-M 'P 1 n 1 '
_cod_original_formula_moiety 'C2.35 H1.87 N0.32 O0.43'
_cod_original_formula_sum 'C2.35 H1.87 N0.32 O0.43'
_cod_original_formula_units_Z 75
_cod_original_formula_weight 41.38
_cod_database_code 1550824

loop_
_symmetry_equiv_pos_as_xyz
x,y,z
x+1/2,-y,z+1/2

loop_
_atom_site_label
_atom_site_type_symbol
_atom_site_fract_x
_atom_site_fract_y
_atom_site_fract_z
_atom_site_U_iso_or_equiv
_atom_site_occupancy
_atom_site_adp_type
_atom_site_refinement_flags_posn
O1 O -0.2899(8) -1.0506(3) -0.4818(5) 0.0440 1.0000 Uani .
C2 C -0.1653(13) -1.0811(4) -0.4583(6) 0.0365 1.0000 Uani .
C3 C -0.0305(12) -1.0532(4) -0.4398(6) 0.0328 1.0000 Uani .
O4 O -0.0321(9) -0.9976(3) -0.4496(5) 0.0440 1.0000 Uani D
H41 H -0.011(15) -0.986(5) -0.492(3) 0.0662 1.0000 Uiso D
C5 C 0.1004(11) -1.0802(4) -0.4110(6) 0.0333 1.0000 Uani .
C6 C 0.2407(12) -1.0518(4) -0.3877(6) 0.0332 1.0000 Uani .
N7 N 0.2540(9) -1.0004(3) -0.4001(5) 0.0346 1.0000 Uani .
N8 N 0.3904(9) -0.9768(3) -0.3758(5) 0.0327 1.0000 Uani .
C9 C 0.3992(11) -0.9224(4) -0.3791(6) 0.0359 1.0000 Uani .
O10 O 0.2913(9) -0.8939(3) -0.4052(4) 0.0432 1.0000 Uani .
C11 C 0.5462(12) -0.8988(4) -0.3519(6) 0.0331 1.0000 Uani .
C12 C 0.5521(12) -0.8450(4) -0.3236(6) 0.0343 1.0000 Uani .
N13 N 0.4103(10) -0.8149(3) -0.3230(5) 0.0379 1.0000 Uani .
C14 C 0.3764(12) -0.7713(4) -0.2796(6) 0.0355 1.0000 Uani .
O15 O 0.4605(9) -0.7536(3) -0.2299(4) 0.0412 1.0000 Uani .
C16 C 0.2215(12) -0.7451(4) -0.2953(6) 0.0339 1.0000 Uani .
C17 C 0.1294(13) -0.7551(4) -0.3558(7) 0.0393 1.0000 Uani .
C18 C -0.0088(13) -0.7273(4) -0.3659(7) 0.0450 1.0000 Uani .
C19 C -0.0526(13) -0.6897(4) -0.3150(7) 0.0435 1.0000 Uani .
C20 C 0.0381(15) -0.6783(5) -0.2523(8) 0.0532 1.0000 Uani .
C21 C 0.1707(13) -0.7073(4) -0.2421(7) 0.0420 1.0000 Uani .
H211 H 0.2300 -0.7015 -0.1990 0.0499 1.0000 Uiso .
H201 H 0.0081 -0.6520 -0.2180 0.0640 1.0000 Uiso .
H191 H -0.1457 -0.6706 -0.3224 0.0529 1.0000 Uiso .
H181 H -0.0710 -0.7344 -0.4079 0.0538 1.0000 Uiso .
H171 H 0.1589 -0.7808 -0.3916 0.0470 1.0000 Uiso .
C22 C 0.6912(13) -0.8238(4) -0.2997(7) 0.0394 1.0000 Uani .
C23 C 0.8265(12) -0.8539(4) -0.3037(7) 0.0433 1.0000 Uani .
C24 C 0.8225(14) -0.9054(5) -0.3329(7) 0.0465 1.0000 Uani .
C25 C 0.6850(12) -0.9278(4) -0.3566(7) 0.0382 1.0000 Uani .
H251 H 0.6843 -0.9628 -0.3769 0.0458 1.0000 Uiso .
H241 H 0.9154 -0.9254 -0.3365 0.0559 1.0000 Uiso .
H231 H 0.9206 -0.8390 -0.2875 0.0520 1.0000 Uiso .
H221 H 0.6947 -0.7886 -0.2805 0.0459 1.0000 Uiso .
H61 H 0.3204 -1.0705 -0.3641 0.0401 1.0000 Uiso .
C26 C 0.0955(13) -1.1363(4) -0.4044(6) 0.0386 1.0000 Uani .
C27 C -0.0370(14) -1.1637(4) -0.4237(7) 0.0443 1.0000 Uani .
C28 C -0.1685(13) -1.1373(4) -0.4511(7) 0.0408 1.0000 Uani .
H281 H -0.2576 -1.1565 -0.4649 0.0490 1.0000 Uiso .
H271 H -0.0403 -1.2011 -0.4180 0.0530 1.0000 Uiso .
H261 H 0.1814 -1.1551 -0.3864 0.0458 1.0000 Uiso .
C29 C -0.4330(13) -1.0782(5) -0.4912(7) 0.0468 1.0000 Uani .
H292 H -0.4605 -1.0964 -0.4454 0.0689 1.0000 Uiso .
H293 H -0.4239 -1.1039 -0.5312 0.0689 1.0000 Uiso .
H291 H -0.5114 -1.0520 -0.5038 0.0690 1.0000 Uiso .
O30 O -0.9672(8) -0.7881(3) -0.0591(5) 0.0447 1.0000 Uani D
C31 C -0.9864(12) -0.7339(4) -0.0575(6) 0.0360 1.0000 Uani .
C32 C -1.1289(12) -0.7091(4) -0.0764(6) 0.0320 1.0000 Uani .
C33 C -1.1388(13) -0.6523(4) -0.0719(6) 0.0416 1.0000 Uani .
C34 C -1.0138(15) -0.6221(4) -0.0482(7) 0.0480 1.0000 Uani .
C35 C -0.8729(14) -0.6469(5) -0.0309(7) 0.0467 1.0000 Uani .
C36 C -0.8605(12) -0.7019(4) -0.0367(6) 0.0363 1.0000 Uani .
O37 O -0.7265(9) -0.7307(3) -0.0217(5) 0.0513 1.0000 Uani .
C38 C -0.5876(14) -0.7003(5) -0.0078(8) 0.0567 1.0000 Uani .
H381 H -0.6034 -0.6752 0.0326 0.0828 1.0000 Uiso .
H383 H -0.5600 -0.6807 -0.0527 0.0827 1.0000 Uiso .
H382 H -0.5040 -0.7243 0.0047 0.0827 1.0000 Uiso .
H351 H -0.7878 -0.6264 -0.0150 0.0561 1.0000 Uiso .
H341 H -1.0246 -0.5848 -0.0436 0.0571 1.0000 Uiso .
H331 H -1.2314 -0.6348 -0.0845 0.0501 1.0000 Uiso .
C39 C -1.2579(13) -0.7389(5) -0.1009(7) 0.0420 1.0000 Uani .
N40 N -1.2621(9) -0.7914(3) -0.0951(5) 0.0351 1.0000 Uani .
N41 N -1.3967(10) -0.8166(3) -0.1193(5) 0.0381 1.0000 Uani .
C42 C -1.4026(11) -0.8725(4) -0.1138(6) 0.0332 1.0000 Uani .
O43 O -1.2963(8) -0.8985(3) -0.0862(4) 0.0422 1.0000 Uani .
C44 C -1.5502(11) -0.8954(4) -0.1441(6) 0.0300 1.0000 Uani .
C45 C -1.5520(13) -0.9499(4) -0.1710(6) 0.0394 1.0000 Uani .
N46 N -1.4116(10) -0.9793(3) -0.1640(6) 0.0394 1.0000 Uani .
C47 C -1.3645(12) -1.0211(4) -0.2104(7) 0.0366 1.0000 Uani .
O48 O -1.4411(9) -1.0386(3) -0.2621(4) 0.0428 1.0000 Uani .
C49 C -1.2120(12) -1.0441(4) -0.1883(6) 0.0349 1.0000 Uani .
C50 C -1.1358(13) -1.0315(4) -0.1207(6) 0.0396 1.0000 Uani .
C51 C -0.9906(14) -1.0538(5) -0.1036(7) 0.0463 1.0000 Uani .
C52 C -0.9247(13) -1.0905(5) -0.1542(7) 0.0489 1.0000 Uani .
C53 C -0.9973(15) -1.1039(5) -0.2205(7) 0.0550 1.0000 Uani .
C54 C -1.1445(14) -1.0808(5) -0.2370(7) 0.0498 1.0000 Uani .
H541 H -1.1966 -1.0904 -0.2809 0.0589 1.0000 Uiso .
H531 H -0.9502 -1.1276 -0.2540 0.0659 1.0000 Uiso .
H521 H -0.8281 -1.1058 -0.1425 0.0577 1.0000 Uiso .
H511 H -0.9386 -1.0443 -0.0593 0.0560 1.0000 Uiso .
H501 H -1.1830 -1.0082 -0.0865 0.0470 1.0000 Uiso .
C55 C -1.6887(13) -0.9705(4) -0.1997(7) 0.0407 1.0000 Uani .
C56 C -1.8206(13) -0.9403(5) -0.2022(7) 0.0432 1.0000 Uani .
C57 C -1.8217(14) -0.8877(5) -0.1761(7) 0.0459 1.0000 Uani .
C58 C -1.6864(13) -0.8658(4) -0.1469(7) 0.0394 1.0000 Uani .
H581 H -1.6875 -0.8306 -0.1287 0.0469 1.0000 Uiso .
H571 H -1.9127 -0.8671 -0.1779 0.0550 1.0000 Uiso .
H561 H -1.9122 -0.9553 -0.2219 0.0520 1.0000 Uiso .
H551 H -1.6906 -1.0059 -0.2186 0.0499 1.0000 Uiso .
H391 H -1.3439 -0.7208 -0.1214 0.0497 1.0000 Uiso .
H301 H -1.073(8) -0.794(4) -0.058(7) 0.0679 1.0000 Uiso D
O59 O 0.7045(8) -0.6056(3) -0.9055(5) 0.0455 1.0000 Uani .
C60 C 0.5973(12) -0.5781(4) -0.8800(6) 0.0352 1.0000 Uani D
N61 N 0.6041(9) -0.5237(3) -0.8758(5) 0.0344 1.0000 Uani D
N62 N 0.7412(10) -0.4986(4) -0.9001(5) 0.0373 1.0000 Uani D
C63 C 0.7544(12) -0.4487(4) -0.8877(6) 0.0363 1.0000 Uani .
C64 C 0.8974(11) -0.4200(4) -0.9121(6) 0.0325 1.0000 Uani .
C65 C 1.0265(12) -0.4474(4) -0.9405(6) 0.0315 1.0000 Uani .
O66 O 1.0257(9) -0.5019(3) -0.9497(5) 0.0439 1.0000 Uani D
H661 H 0.936(7) -0.513(5) -0.958(8) 0.0660 1.0000 Uiso D
C67 C 1.1585(12) -0.4186(4) -0.9567(6) 0.0339 1.0000 Uani .
O68 O 1.2834(8) -0.4496(3) -0.9823(4) 0.0417 1.0000 Uani .
C69 C 1.4282(12) -0.4230(5) -0.9919(7) 0.0459 1.0000 Uani .
H691 H 1.4535 -0.4028 -0.9471 0.0699 1.0000 Uiso .
H692 H 1.4198 -0.3986 -1.0336 0.0700 1.0000 Uiso .
H693 H 1.5086 -0.4493 -1.0015 0.0698 1.0000 Uiso .
C70 C 1.1626(12) -0.3628(4) -0.9510(6) 0.0363 1.0000 Uani .
C71 C 1.0328(14) -0.3359(4) -0.9229(7) 0.0432 1.0000 Uani .
C72 C 0.9029(12) -0.3630(4) -0.9044(7) 0.0371 1.0000 Uani .
H721 H 0.8157 -0.3445 -0.8862 0.0449 1.0000 Uiso .
H711 H 1.0363 -0.2987 -0.9169 0.0521 1.0000 Uiso .
H701 H 1.2500 -0.3433 -0.9661 0.0441 1.0000 Uiso .
H631 H 0.6759 -0.4299 -0.8633 0.0442 1.0000 Uiso .
H612 H 0.522(3) -0.5091(11) -0.898(2) 0.0526 1.0000 Uiso D
H611 H 0.578(4) -0.5124(11) -0.8300(15) 0.0522 1.0000 Uiso D
C73 C 0.4481(12) -0.6012(4) -0.8508(6) 0.0364 1.0000 Uani .
C74 C 0.4440(12) -0.6550(4) -0.8219(6) 0.0366 1.0000 Uani .
N75 N 0.5856(10) -0.6850(3) -0.8234(5) 0.0369 1.0000 Uani .
C76 C 0.6192(12) -0.7283(4) -0.7792(6) 0.0307 1.0000 Uani .
O77 O 0.5320(9) -0.7468(3) -0.7306(5) 0.0449 1.0000 Uani .
C78 C 0.7728(12) -0.7548(4) -0.7937(7) 0.0357 1.0000 Uani .
C79 C 0.8671(13) -0.7453(4) -0.8563(7) 0.0383 1.0000 Uani .
C80 C 1.0048(12) -0.7727(4) -0.8674(7) 0.0427 1.0000 Uani .
C81 C 1.0496(14) -0.8105(5) -0.8153(7) 0.0484 1.0000 Uani .
C82 C 0.9587(15) -0.8209(5) -0.7510(7) 0.0467 1.0000 Uani .
C83 C 0.8223(14) -0.7928(5) -0.7419(7) 0.0473 1.0000 Uani .
H831 H 0.7616 -0.7994 -0.6994 0.0570 1.0000 Uiso .
H821 H 0.9906 -0.8465 -0.7157 0.0559 1.0000 Uiso .
H811 H 1.1428 -0.8296 -0.8222 0.0579 1.0000 Uiso .
H801 H 1.0663 -0.7660 -0.9090 0.0510 1.0000 Uiso .
H791 H 0.8355 -0.7201 -0.8924 0.0469 1.0000 Uiso .
C84 C 0.3038(12) -0.6762(4) -0.7992(7) 0.0371 1.0000 Uani .
C85 C 0.1680(12) -0.6460(4) -0.8057(7) 0.0393 1.0000 Uani .
C86 C 0.1696(12) -0.5950(4) -0.8323(7) 0.0414 1.0000 Uani .
C87 C 0.3090(13) -0.5724(4) -0.8564(7) 0.0421 1.0000 Uani .
H871 H 0.3100 -0.5374 -0.8767 0.0497 1.0000 Uiso .
H861 H 0.0764 -0.5748 -0.8349 0.0489 1.0000 Uiso .
H851 H 0.0742 -0.6619 -0.7916 0.0460 1.0000 Uiso .
H841 H 0.2992 -0.7112 -0.7793 0.0450 1.0000 Uiso .
O88 O 0.2917(8) -0.6011(3) -0.5869(4) 0.0379 1.0000 Uani .
C89 C 0.3983(13) -0.6284(4) -0.6142(6) 0.0349 1.0000 Uani .
N90 N 0.3918(10) -0.6835(3) -0.6192(5) 0.0388 1.0000 Uani .
N91 N 0.2575(10) -0.7083(3) -0.5944(5) 0.0356 1.0000 Uani .
C92 C 0.2529(13) -0.7614(4) -0.6016(6) 0.0391 1.0000 Uani .
C93 C 0.1217(12) -0.7911(4) -0.5762(6) 0.0353 1.0000 Uani .
C94 C -0.0184(12) -0.7665(4) -0.5570(7) 0.0375 1.0000 Uani .
O95 O -0.0375(9) -0.7115(3) -0.5603(5) 0.0465 1.0000 Uani D
H951 H 0.048(5) -0.693(5) -0.564(8) 0.0689 1.0000 Uiso D
C96 C -0.1441(12) -0.7986(4) -0.5354(6) 0.0389 1.0000 Uani .
O97 O -0.2794(9) -0.7695(3) -0.5219(5) 0.0490 1.0000 Uani .
C98 C -0.4179(14) -0.7995(5) -0.5077(8) 0.0548 1.0000 Uani .
H981 H -0.4037 -0.8209 -0.4632 0.0800 1.0000 Uiso .
H982 H -0.4404 -0.8223 -0.5496 0.0798 1.0000 Uiso .
H983 H -0.5034 -0.7745 -0.5004 0.0799 1.0000 Uiso .
C99 C -0.1302(13) -0.8534(4) -0.5306(6) 0.0396 1.0000 Uani .
C100 C 0.0091(14) -0.8783(4) -0.5478(7) 0.0429 1.0000 Uani .
C101 C 0.1350(13) -0.8484(4) -0.5711(7) 0.0402 1.0000 Uani .
H1011 H 0.2282 -0.8658 -0.5834 0.0479 1.0000 Uiso .
H1001 H 0.0173 -0.9157 -0.5433 0.0520 1.0000 Uiso .
H991 H -0.2152 -0.8743 -0.5161 0.0468 1.0000 Uiso .
H921 H 0.3379 -0.7796 -0.6232 0.0459 1.0000 Uiso .
C102 C 0.5440(12) -0.6048(4) -0.6440(6) 0.0331 1.0000 Uani .
C103 C 0.5461(12) -0.5506(4) -0.6705(6) 0.0344 1.0000 Uani .
N104 N 0.4077(10) -0.5206(3) -0.6651(5) 0.0353 1.0000 Uani .
C105 C 0.3608(12) -0.4795(4) -0.7091(7) 0.0366 1.0000 Uani .
O106 O 0.4374(9) -0.4613(3) -0.7632(5) 0.0409 1.0000 Uani .
C107 C 0.2075(13) -0.4553(4) -0.6872(7) 0.0404 1.0000 Uani .
C108 C 0.1384(13) -0.4195(4) -0.7379(6) 0.0415 1.0000 Uani .
C109 C -0.0055(17) -0.3966(5) -0.7195(7) 0.0557 1.0000 Uani .
C110 C -0.0814(13) -0.4113(5) -0.6539(7) 0.0468 1.0000 Uani .
C111 C -0.0136(14) -0.4449(4) -0.6050(7) 0.0463 1.0000 Uani .
C112 C 0.1310(13) -0.4681(4) -0.6207(7) 0.0423 1.0000 Uani .
H1121 H 0.1763 -0.4922 -0.5866 0.0509 1.0000 Uiso .
H1111 H -0.0636 -0.4533 -0.5601 0.0551 1.0000 Uiso .
H1101 H -0.1812 -0.3976 -0.6435 0.0558 1.0000 Uiso .
H1091 H -0.0511 -0.3715 -0.7520 0.0669 1.0000 Uiso .
H1081 H 0.1881 -0.4108 -0.7829 0.0501 1.0000 Uiso .
C113 C 0.6850(13) -0.5291(4) -0.6977(7) 0.0436 1.0000 Uani .
C114 C 0.8170(12) -0.5594(5) -0.7022(6) 0.0400 1.0000 Uani .
C115 C 0.8177(13) -0.6121(5) -0.6758(7) 0.0469 1.0000 Uani .
C116 C 0.6815(12) -0.6341(4) -0.6459(7) 0.0388 1.0000 Uani .
H1161 H 0.6839 -0.6692 -0.6272 0.0469 1.0000 Uiso .
H1151 H 0.9098 -0.6326 -0.6774 0.0569 1.0000 Uiso .
H1141 H 0.9080 -0.5444 -0.7231 0.0491 1.0000 Uiso .
H1131 H 0.6868 -0.4930 -0.7129 0.0521 1.0000 Uiso .

loop_
_atom_site_aniso_label
_atom_site_aniso_U_11
_atom_site_aniso_U_22
_atom_site_aniso_U_33
_atom_site_aniso_U_23
_atom_site_aniso_U_13
_atom_site_aniso_U_12
O1 0.039(4) 0.033(4) 0.060(6) 0.004(4) -0.019(4) -0.004(3)
C2 0.043(6) 0.026(6) 0.041(7) 0.003(4) -0.007(5) 0.000(4)
C3 0.045(6) 0.018(5) 0.035(7) 0.007(4) 0.006(5) 0.001(4)
O4 0.048(5) 0.026(4) 0.058(6) 0.008(4) -0.010(4) -0.006(3)
C5 0.035(6) 0.023(5) 0.042(7) 0.000(4) -0.006(5) 0.001(4)
C6 0.031(6) 0.029(6) 0.040(6) 0.003(5) -0.009(5) 0.004(4)
N7 0.027(5) 0.028(5) 0.048(6) -0.002(4) -0.003(4) 0.001(3)
N8 0.030(5) 0.026(5) 0.042(6) -0.003(4) -0.009(4) -0.005(3)
C9 0.031(6) 0.027(6) 0.049(7) 0.000(5) -0.019(5) 0.001(4)
O10 0.043(5) 0.032(4) 0.054(5) 0.002(3) -0.019(4) 0.000(3)
C11 0.037(6) 0.023(5) 0.039(7) 0.002(4) -0.011(5) -0.003(4)
C12 0.030(6) 0.029(6) 0.044(7) 0.000(5) -0.007(5) 0.007(4)
N13 0.041(5) 0.030(5) 0.043(6) 0.001(4) -0.008(4) 0.006(4)
C14 0.038(6) 0.025(6) 0.043(7) 0.009(5) -0.013(5) -0.005(4)
O15 0.051(5) 0.037(4) 0.036(5) -0.001(3) -0.020(4) -0.003(3)
C16 0.034(6) 0.022(5) 0.045(7) 0.006(4) 0.003(5) 0.002(4)
C17 0.036(6) 0.032(6) 0.049(8) 0.002(5) -0.015(5) 0.000(5)
C18 0.044(7) 0.036(6) 0.054(8) -0.009(6) -0.010(6) 0.000(5)
C19 0.040(7) 0.039(7) 0.052(8) 0.004(6) -0.003(6) 0.006(5)
C20 0.048(8) 0.052(8) 0.060(9) 0.002(6) 0.001(6) 0.012(6)
C21 0.047(7) 0.036(6) 0.043(7) 0.001(5) -0.010(5) -0.005(5)
C22 0.042(6) 0.034(6) 0.043(7) -0.003(5) -0.005(5) -0.008(5)
C23 0.027(6) 0.040(7) 0.064(9) 0.004(6) -0.009(5) 0.002(5)
C24 0.049(7) 0.034(6) 0.056(8) 0.007(5) -0.009(6) 0.005(5)
C25 0.034(6) 0.029(6) 0.051(8) 0.005(5) -0.002(5) -0.001(4)
C26 0.049(7) 0.026(5) 0.041(7) -0.004(5) -0.010(5) 0.000(5)
C27 0.061(8) 0.029(6) 0.043(8) 0.001(5) -0.005(6) 0.003(5)
C28 0.046(7) 0.031(6) 0.045(7) -0.002(5) -0.003(5) -0.005(5)
C29 0.037(6) 0.048(7) 0.056(8) -0.007(6) -0.003(5) -0.015(5)
O30 0.036(4) 0.029(4) 0.068(6) -0.002(4) -0.016(4) 0.008(3)
C31 0.035(6) 0.029(6) 0.044(7) -0.001(5) -0.014(5) 0.009(4)
C32 0.033(6) 0.027(5) 0.036(6) 0.003(4) -0.002(5) 0.007(4)
C33 0.050(7) 0.030(6) 0.044(7) -0.007(5) -0.009(5) 0.013(5)
C34 0.070(8) 0.023(5) 0.051(8) -0.010(5) 0.004(6) 0.002(5)
C35 0.049(7) 0.038(7) 0.053(8) 0.004(5) -0.006(6) -0.016(5)
C36 0.036(6) 0.034(6) 0.039(7) -0.002(5) -0.003(5) 0.000(4)
O37 0.037(4) 0.042(5) 0.075(6) 0.002(4) -0.017(4) 0.002(3)
C38 0.041(7) 0.053(8) 0.076(10) 0.017(7) -0.017(7) -0.008(5)
C39 0.039(7) 0.044(7) 0.043(7) 0.002(5) -0.006(5) 0.018(5)
N40 0.032(5) 0.031(5) 0.042(6) 0.000(4) -0.007(4) 0.006(4)
N41 0.036(5) 0.029(5) 0.049(6) 0.000(4) -0.012(4) -0.007(4)
C42 0.028(6) 0.038(6) 0.033(6) 0.002(5) -0.010(5) -0.003(4)
O43 0.043(5) 0.034(4) 0.050(5) 0.000(3) -0.019(4) 0.002(3)
C44 0.033(5) 0.029(6) 0.028(6) 0.003(4) -0.003(4) -0.001(4)
C45 0.052(7) 0.028(6) 0.038(7) -0.002(5) -0.008(5) -0.010(5)
N46 0.038(5) 0.021(5) 0.060(7) 0.001(4) -0.011(4) 0.004(4)
C47 0.036(6) 0.025(5) 0.049(7) 0.008(5) -0.014(5) -0.001(4)
O48 0.048(5) 0.036(4) 0.045(5) 0.000(4) -0.025(4) -0.003(3)
C49 0.039(6) 0.023(5) 0.042(7) 0.006(5) -0.002(5) 0.001(4)
C50 0.044(7) 0.028(6) 0.048(7) -0.007(5) -0.021(5) 0.011(4)
C51 0.049(7) 0.038(7) 0.052(8) -0.004(6) -0.018(6) 0.008(5)
C52 0.039(7) 0.054(7) 0.054(8) 0.005(6) -0.012(6) 0.004(5)
C53 0.056(8) 0.054(8) 0.055(9) 0.011(7) -0.003(7) 0.019(6)
C54 0.056(8) 0.041(7) 0.052(8) -0.003(6) -0.014(6) 0.005(5)
C55 0.046(7) 0.030(6) 0.046(8) -0.002(5) -0.002(5) -0.010(5)
C56 0.036(6) 0.050(7) 0.044(8) 0.010(5) -0.011(5) -0.006(5)
C57 0.045(7) 0.049(8) 0.043(8) 0.006(5) -0.009(6) 0.007(5)
C58 0.042(6) 0.033(6) 0.044(7) 0.011(5) -0.004(5) -0.002(5)
O59 0.039(4) 0.029(4) 0.068(6) 0.000(4) 0.017(4) 0.004(3)
C60 0.038(6) 0.023(6) 0.045(7) 0.003(5) -0.001(5) -0.001(4)
N61 0.030(5) 0.039(5) 0.034(5) -0.002(4) -0.001(4) 0.000(4)
N62 0.032(5) 0.030(5) 0.050(6) 0.003(4) -0.004(4) -0.001(4)
C63 0.041(6) 0.024(6) 0.045(7) 0.001(5) -0.009(5) 0.003(4)
C64 0.036(6) 0.023(5) 0.038(7) 0.000(4) -0.009(5) -0.001(4)
C65 0.038(6) 0.018(5) 0.038(6) 0.000(4) -0.006(5) 0.001(4)
O66 0.039(4) 0.023(4) 0.070(6) 0.000(4) 0.004(4) 0.000(3)
C67 0.035(6) 0.017(5) 0.050(7) -0.004(4) -0.008(5) 0.000(4)
O68 0.038(4) 0.027(4) 0.061(6) -0.004(3) 0.002(4) -0.005(3)
C69 0.031(6) 0.047(7) 0.060(9) 0.003(6) -0.010(5) -0.012(5)
C70 0.034(6) 0.035(6) 0.040(7) 0.003(5) -0.006(5) -0.006(4)
C71 0.053(7) 0.023(5) 0.053(8) -0.005(5) -0.011(6) 0.000(5)
C72 0.038(6) 0.025(5) 0.048(7) 0.001(5) -0.005(5) 0.001(4)
C73 0.030(6) 0.033(6) 0.045(7) -0.005(5) -0.002(5) -0.011(4)
C74 0.043(7) 0.036(6) 0.030(6) -0.006(5) 0.000(5) -0.002(5)
N75 0.035(5) 0.031(5) 0.045(6) -0.001(4) -0.007(4) -0.003(4)
C76 0.033(6) 0.028(5) 0.030(6) -0.010(4) -0.001(5) -0.009(4)
O77 0.046(5) 0.027(4) 0.061(6) 0.007(4) 0.011(4) 0.001(3)
C78 0.036(6) 0.022(6) 0.049(7) -0.002(5) 0.000(5) -0.004(4)
C79 0.039(6) 0.026(5) 0.050(8) 0.003(5) -0.005(5) -0.001(4)
C80 0.038(6) 0.047(7) 0.043(7) -0.004(6) 0.005(5) 0.004(5)
C81 0.053(7) 0.047(7) 0.045(8) -0.005(6) -0.019(6) 0.012(5)
C82 0.057(8) 0.040(7) 0.043(8) -0.005(5) -0.021(6) 0.013(5)
C83 0.057(8) 0.041(7) 0.044(8) -0.006(5) -0.010(6) 0.003(5)
C84 0.031(6) 0.035(6) 0.045(7) -0.005(5) -0.003(5) -0.007(5)
C85 0.028(6) 0.038(6) 0.052(8) -0.004(5) 0.000(5) -0.006(4)
C86 0.038(6) 0.037(6) 0.048(8) -0.011(5) -0.002(5) -0.002(5)
C87 0.045(7) 0.030(6) 0.052(8) -0.011(5) -0.003(5) 0.002(5)
O88 0.042(4) 0.030(4) 0.043(5) -0.003(3) -0.001(4) 0.002(3)
C89 0.045(7) 0.030(6) 0.029(6) 0.000(5) -0.015(5) 0.001(5)
N90 0.038(5) 0.024(5) 0.055(6) 0.007(4) -0.003(4) -0.005(4)
N91 0.038(5) 0.030(5) 0.038(6) -0.006(4) 0.000(4) 0.003(4)
C92 0.047(7) 0.030(6) 0.041(7) -0.009(5) -0.004(5) 0.015(5)
C93 0.038(6) 0.029(6) 0.039(7) 0.001(5) -0.007(5) 0.005(4)
C94 0.041(6) 0.023(5) 0.049(7) 0.003(5) -0.007(5) 0.003(4)
O95 0.043(5) 0.028(4) 0.068(6) 0.000(4) 0.002(4) 0.003(3)
C96 0.032(6) 0.043(7) 0.042(7) -0.002(5) -0.010(5) 0.001(5)
O97 0.045(5) 0.042(4) 0.060(6) 0.003(4) 0.006(4) 0.002(4)
C98 0.045(8) 0.053(8) 0.067(9) -0.010(6) 0.003(6) -0.008(6)
C99 0.047(7) 0.034(6) 0.038(7) 0.002(5) -0.009(5) -0.011(5)
C100 0.054(7) 0.036(6) 0.038(7) 0.006(5) -0.010(5) 0.002(5)
C101 0.041(7) 0.031(6) 0.049(8) -0.003(5) 0.000(5) 0.003(5)
C102 0.032(6) 0.030(6) 0.037(7) -0.008(5) -0.009(5) 0.001(4)
C103 0.033(6) 0.026(6) 0.044(7) -0.006(5) -0.007(5) -0.003(4)
N104 0.040(5) 0.031(5) 0.034(5) -0.001(4) -0.002(4) 0.003(4)
C105 0.034(6) 0.028(6) 0.048(8) -0.002(5) -0.010(5) -0.004(4)
O106 0.044(5) 0.032(4) 0.047(5) -0.001(4) 0.006(4) -0.004(3)
C107 0.035(6) 0.029(6) 0.057(8) -0.012(5) -0.015(5) 0.001(4)
C108 0.052(7) 0.039(7) 0.034(7) 0.000(5) -0.007(5) 0.010(5)
C109 0.074(9) 0.044(7) 0.050(9) -0.004(6) -0.023(8) 0.019(6)
C110 0.042(7) 0.049(7) 0.050(8) -0.006(6) -0.002(6) 0.010(5)
C111 0.054(8) 0.035(6) 0.050(8) 0.002(5) 0.001(6) 0.002(5)
C112 0.045(7) 0.035(7) 0.047(8) 0.014(5) 0.008(6) 0.002(5)
C113 0.037(6) 0.035(6) 0.058(8) 0.002(5) -0.009(6) 0.000(5)
C114 0.036(6) 0.047(7) 0.037(7) 0.002(5) -0.005(5) -0.001(5)
C115 0.033(6) 0.053(8) 0.055(9) -0.008(6) -0.001(6) 0.002(5)
C116 0.033(6) 0.033(6) 0.051(8) 0.000(5) -0.013(5) 0.001(5)

loop_
_atom_type_symbol
_atom_type_scat_dispersion_real
_atom_type_scat_dispersion_imag
_atom_type_scat_Cromer_Mann_a1
_atom_type_scat_Cromer_Mann_b1
_atom_type_scat_Cromer_Mann_a2
_atom_type_scat_Cromer_Mann_b2
_atom_type_scat_Cromer_Mann_a3
_atom_type_scat_Cromer_Mann_b3
_atom_type_scat_Cromer_Mann_a4
_atom_type_scat_Cromer_Mann_b4
_atom_type_scat_Cromer_Mann_c
_atom_type_scat_source
C 0.0033 0.0016 2.3100 20.8439 1.0200 10.2075 1.5886 0.5687 0.8650 51.6512 0.2156 'International Tables Vol C 4.2.6.8 and 6.1.1.4'
H 0.0000 0.0000 0.4930 10.5109 0.3229 26.1257 0.1402 3.1424 0.0408 57.7998 0.0030 'International Tables Vol C 4.2.6.8 and 6.1.1.4'
N 0.0061 0.0033 12.2126 0.0057 3.1322 9.8933 2.0125 28.9975 1.1663 0.5826 -11.5290 'International Tables Vol C 4.2.6.8 and 6.1.1.4'
O 0.0106 0.0060 3.0485 13.2771 2.2868 5.7011 1.5463 0.3239 0.8670 32.9089 0.2508 'International Tables Vol C 4.2.6.8 and 6.1.1.4'

loop_
_geom_angle_atom_site_label_1
_geom_angle_atom_site_label_2
_geom_angle_atom_site_label_3
_geom_angle
_geom_angle_publ_flag
C2 O1 C29 116.5(8) yes
O1 C2 C3 116.6(9) yes
O1 C2 C28 124.0(9) yes
C3 C2 C28 119.4(10) yes
C2 C3 O4 117.1(9) yes
C2 C3 C5 121.2(9) yes
O4 C3 C5 121.7(9) yes
C3 O4 H41 120(10) no
C3 C5 C6 122.5(9) yes
C3 C5 C26 118.7(9) yes
C6 C5 C26 118.8(9) yes
C5 C6 N7 119.9(8) yes
C5 C6 H61 119.8 no
N7 C6 H61 120.3 no
C6 N7 N8 115.9(8) yes
N7 N8 C9 117.2(8) yes
N8 C9 O10 122.4(9) yes
N8 C9 C11 115.4(8) yes
O10 C9 C11 122.1(9) yes
C9 C11 C12 121.2(9) yes
C9 C11 C25 120.5(9) yes
C12 C11 C25 118.2(9) yes
C11 C12 N13 117.4(9) yes
C11 C12 C22 119.9(9) yes
N13 C12 C22 122.7(9) yes
C12 N13 C14 126.9(9) yes
N13 C14 O15 124.8(9) yes
N13 C14 C16 115.2(9) yes
O15 C14 C16 120.0(10) yes
C14 C16 C17 125.6(10) yes
C14 C16 C21 115.9(9) yes
C17 C16 C21 118.5(10) yes
C16 C17 C18 120.8(11) yes
C16 C17 H171 120.4 no
C18 C17 H171 118.8 no
C17 C18 C19 119.5(10) yes
C17 C18 H181 120.0 no
C19 C18 H181 120.6 no
C18 C19 C20 121.6(10) yes
C18 C19 H191 119.2 no
C20 C19 H191 119.3 no
C19 C20 C21 118.0(12) yes
C19 C20 H201 121.0 no
C21 C20 H201 120.9 no
C16 C21 C20 121.5(10) yes
C16 C21 H211 119.4 no
C20 C21 H211 119.1 no
C12 C22 C23 120.6(10) yes
C12 C22 H221 119.8 no
C23 C22 H221 119.6 no
C22 C23 C24 119.9(10) yes
C22 C23 H231 119.7 no
C24 C23 H231 120.4 no
C23 C24 C25 120.8(11) yes
C23 C24 H241 119.5 no
C25 C24 H241 119.7 no
C11 C25 C24 120.5(10) yes
C11 C25 H251 119.6 no
C24 C25 H251 119.9 no
C5 C26 C27 119.8(10) yes
C5 C26 H261 120.3 no
C27 C26 H261 119.9 no
C26 C27 C28 122.0(10) yes
C26 C27 H271 119.4 no
C28 C27 H271 118.6 no
C2 C28 C27 118.9(10) yes
C2 C28 H281 120.0 no
C27 C28 H281 121.1 no
O1 C29 H292 109.7 no
O1 C29 H293 109.7 no
H292 C29 H293 109.9 no
O1 C29 H291 108.1 no
H292 C29 H291 110.1 no
H293 C29 H291 109.3 no
C31 O30 H301 92(7) no
O30 C31 C32 122.2(9) yes
O30 C31 C36 118.4(9) yes
C32 C31 C36 119.4(9) yes
C31 C32 C33 118.2(9) yes
C31 C32 C39 122.1(9) yes
C33 C32 C39 119.7(9) yes
C32 C33 C34 120.9(10) yes
C32 C33 H331 120.1 no
C34 C33 H331 119.1 no
C33 C34 C35 120.4(10) yes
C33 C34 H341 119.3 no
C35 C34 H341 120.3 no
C34 C35 C36 119.4(10) yes
C34 C35 H351 120.5 no
C36 C35 H351 120.2 no
C31 C36 C35 121.7(10) yes
C31 C36 O37 114.0(9) yes
C35 C36 O37 124.3(10) yes
C36 O37 C38 117.2(9) yes
O37 C38 H381 110.6 no
O37 C38 H383 109.0 no
H381 C38 H383 109.3 no
O37 C38 H382 109.8 no
H381 C38 H382 109.4 no
H383 C38 H382 108.8 no
C32 C39 N40 121.5(9) yes
C32 C39 H391 119.4 no
N40 C39 H391 119.1 no
C39 N40 N41 116.6(8) yes
N40 N41 C42 117.3(8) yes
N41 C42 O43 121.9(9) yes
N41 C42 C44 112.6(8) yes
O43 C42 C44 125.6(9) yes
C42 C44 C45 119.3(9) yes
C42 C44 C58 122.1(9) yes
C45 C44 C58 118.6(9) yes
C44 C45 N46 116.5(9) yes
C44 C45 C55 118.8(10) yes
N46 C45 C55 124.7(10) yes
C45 N46 C47 125.4(9) yes
N46 C47 O48 124.3(9) yes
N46 C47 C49 112.7(9) yes
O48 C47 C49 122.9(10) yes
C47 C49 C50 123.5(10) yes
C47 C49 C54 117.1(10) yes
C50 C49 C54 119.4(10) yes
C49 C50 C51 120.9(10) yes
C49 C50 H501 119.8 no
C51 C50 H501 119.3 no
C50 C51 C52 118.4(10) yes
C50 C51 H511 120.6 no
C52 C51 H511 121.0 no
C51 C52 C53 121.8(10) yes
C51 C52 H521 118.5 no
C53 C52 H521 119.7 no
C52 C53 C54 119.0(11) yes
C52 C53 H531 120.4 no
C54 C53 H531 120.6 no
C53 C54 C49 120.5(11) yes
C53 C54 H541 119.9 no
C49 C54 H541 119.7 no
C45 C55 C56 121.3(10) yes
C45 C55 H551 119.6 no
C56 C55 H551 119.1 no
C55 C56 C57 120.8(10) yes
C55 C56 H561 119.6 no
C57 C56 H561 119.5 no
C56 C57 C58 119.3(11) yes
C56 C57 H571 120.7 no
C58 C57 H571 120.0 no
C57 C58 C44 121.2(11) yes
C57 C58 H581 119.3 no
C44 C58 H581 119.5 no
O59 C60 N61 122.8(10) yes
O59 C60 C73 123.7(9) yes
N61 C60 C73 113.5(9) yes
C60 N61 N62 117.5(8) yes
C60 N61 H612 110.3(17) no
N62 N61 H612 110.6(17) no
C60 N61 H611 110.8(17) no
N62 N61 H611 110.9(17) no
H612 N61 H611 94.5(18) no
N61 N62 C63 117.1(9) yes
N62 C63 C64 119.6(10) yes
N62 C63 H631 120.5 no
C64 C63 H631 119.9 no
C63 C64 C65 122.0(9) yes
C63 C64 C72 118.4(10) yes
C65 C64 C72 119.5(9) yes
C64 C65 O66 121.5(9) yes
C64 C65 C67 118.7(9) yes
O66 C65 C67 119.7(9) yes
C65 O66 H661 110(9) no
C65 C67 O68 114.7(8) yes
C65 C67 C70 121.6(10) yes
O68 C67 C70 123.6(9) yes
C67 O68 C69 117.3(8) yes
O68 C69 H691 109.7 no
O68 C69 H692 108.6 no
H691 C69 H692 109.3 no
O68 C69 H693 109.7 no
H691 C69 H693 109.7 no
H692 C69 H693 109.9 no
C67 C70 C71 118.8(10) yes
C67 C70 H701 121.0 no
C71 C70 H701 120.1 no
C70 C71 C72 121.0(10) yes
C70 C71 H711 119.3 no
C72 C71 H711 119.7 no
C64 C72 C71 120.1(10) yes
C64 C72 H721 119.6 no
C71 C72 H721 120.3 no
C60 C73 C74 120.3(10) yes
C60 C73 C87 120.9(10) yes
C74 C73 C87 118.7(10) yes
C73 C74 N75 117.2(9) yes
C73 C74 C84 119.0(10) yes
N75 C74 C84 123.6(10) yes
C74 N75 C76 125.5(9) yes
N75 C76 O77 124.8(10) yes
N75 C76 C78 115.6(9) yes
O77 C76 C78 119.5(9) yes
C76 C78 C79 125.0(10) yes
C76 C78 C83 116.9(11) yes
C79 C78 C83 118.0(10) yes
C78 C79 C80 121.9(10) yes
C78 C79 H791 119.6 no
C80 C79 H791 118.5 no
C79 C80 C81 118.6(11) yes
C79 C80 H801 121.1 no
C81 C80 H801 120.4 no
C80 C81 C82 121.3(11) yes
C80 C81 H811 119.5 no
C82 C81 H811 119.2 no
C81 C82 C83 118.4(11) yes
C81 C82 H821 120.6 no
C83 C82 H821 121.0 no
C78 C83 C82 121.8(12) yes
C78 C83 H831 119.4 no
C82 C83 H831 118.8 no
C74 C84 C85 120.3(11) yes
C74 C84 H841 120.0 no
C85 C84 H841 119.7 no
C84 C85 C86 121.7(10) yes
C84 C85 H851 118.3 no
C86 C85 H851 120.0 no
C85 C86 C87 119.6(10) yes
C85 C86 H861 120.3 no
C87 C86 H861 120.1 no
C73 C87 C86 120.7(11) yes
C73 C87 H871 119.4 no
C86 C87 H871 119.9 no
O88 C89 N90 122.7(10) yes
O88 C89 C102 123.3(9) yes
N90 C89 C102 113.9(9) yes
C89 N90 N91 117.3(9) yes
N90 N91 C92 116.0(9) yes
N91 C92 C93 120.6(10) yes
N91 C92 H921 119.5 no
C93 C92 H921 119.9 no
C92 C93 C94 122.5(9) yes
C92 C93 C101 118.2(10) yes
C94 C93 C101 119.3(10) yes
C93 C94 O95 121.9(10) yes
C93 C94 C96 119.1(9) yes
O95 C94 C96 119.0(10) yes
C94 O95 H951 115(8) no
C94 C96 O97 113.5(9) yes
C94 C96 C99 121.2(10) yes
O97 C96 C99 125.4(10) yes
C96 O97 C98 117.2(9) yes
O97 C98 H981 109.3 no
O97 C98 H982 109.7 no
H981 C98 H982 110.2 no
O97 C98 H983 108.6 no
H981 C98 H983 109.7 no
H982 C98 H983 109.3 no
C96 C99 C100 120.4(10) yes
C96 C99 H991 120.2 no
C100 C99 H991 119.4 no
C99 C100 C101 120.5(10) yes
C99 C100 H1001 119.4 no
C101 C100 H1001 120.1 no
C93 C101 C100 119.4(10) yes
C93 C101 H1011 120.8 no
C100 C101 H1011 119.8 no
C89 C102 C103 120.2(9) yes
C89 C102 C116 121.4(10) yes
C103 C102 C116 118.4(10) yes
C102 C103 N104 117.7(9) yes
C102 C103 C113 119.1(10) yes
N104 C103 C113 123.1(10) yes
C103 N104 C105 127.7(10) yes
N104 C105 O106 124.4(10) yes
N104 C105 C107 114.4(11) yes
O106 C105 C107 121.2(10) yes
C105 C107 C108 117.2(11) yes
C105 C107 C112 123.0(10) yes
C108 C107 C112 119.7(10) yes
C107 C108 C109 118.7(11) yes
C107 C108 H1081 120.6 no
C109 C108 H1081 120.7 no
C108 C109 C110 120.4(10) yes
C108 C109 H1091 119.6 no
C110 C109 H1091 120.0 no
C109 C110 C111 120.6(11) yes
C109 C110 H1101 120.0 no
C111 C110 H1101 119.4 no
C110 C111 C112 120.7(12) yes
C110 C111 H1111 120.0 no
C112 C111 H1111 119.3 no
C111 C112 C107 119.8(10) yes
C111 C112 H1121 120.0 no
C107 C112 H1121 120.2 no
C103 C113 C114 121.5(10) yes
C103 C113 H1131 118.7 no
C114 C113 H1131 119.8 no
C113 C114 C115 120.2(11) yes
C113 C114 H1141 119.7 no
C115 C114 H1141 120.1 no
C114 C115 C116 119.5(11) yes
C114 C115 H1151 120.0 no
C116 C115 H1151 120.4 no
C115 C116 C102 121.2(11) yes
C115 C116 H1161 118.9 no
C102 C116 H1161 119.9 no

loop_
_geom_bond_atom_site_label_1
_geom_bond_atom_site_label_2
_geom_bond_distance
_geom_bond_publ_flag
O1 C2 1.371(12) yes
O1 C29 1.411(12) yes
C2 C3 1.383(14) yes
C2 C28 1.394(14) yes
C3 O4 1.384(11) yes
C3 C5 1.401(13) yes
O4 H41 0.82(2) no
C5 C6 1.451(13) yes
C5 C26 1.393(14) yes
C6 N7 1.293(12) yes
C6 H61 0.926 no
N7 N8 1.375(11) yes
N8 C9 1.346(13) yes
C9 O10 1.251(11) yes
C9 C11 1.469(13) yes
C11 C12 1.423(14) yes
C11 C25 1.390(14) yes
C12 N13 1.423(13) yes
C12 C22 1.368(14) yes
N13 C14 1.356(14) yes
C14 O15 1.222(12) yes
C14 C16 1.501(14) yes
C16 C17 1.358(15) yes
C16 C21 1.399(15) yes
C17 C18 1.379(15) yes
C17 H171 0.935 no
C18 C19 1.352(16) yes
C18 H181 0.933 no
C19 C20 1.387(17) yes
C19 H191 0.935 no
C20 C21 1.354(16) yes
C20 H201 0.928 no
C21 H211 0.931 no
C22 C23 1.378(15) yes
C22 H221 0.935 no
C23 C24 1.374(16) yes
C23 H231 0.932 no
C24 C25 1.367(15) yes
C24 H241 0.938 no
C25 H251 0.938 no
C26 C27 1.364(15) yes
C26 H261 0.926 no
C27 C28 1.390(15) yes
C27 H271 0.930 no
C28 H281 0.930 no
C29 H292 0.962 no
C29 H293 0.957 no
C29 H291 0.958 no
O30 C31 1.350(12) yes
O30 H301 0.92(6) no
C31 C32 1.405(13) yes
C31 C36 1.386(14) yes
C32 C33 1.408(14) yes
C32 C39 1.397(15) yes
C33 C34 1.371(16) yes
C33 H331 0.930 no
C34 C35 1.388(16) yes
C34 H341 0.928 no
C35 C36 1.368(15) yes
C35 H351 0.931 no
C36 O37 1.375(12) yes
O37 C38 1.427(13) yes
C38 H381 0.959 no
C38 H383 0.963 no
C38 H382 0.956 no
C39 N40 1.302(14) yes
C39 H391 0.935 no
N40 N41 1.379(11) yes
N41 C42 1.385(13) yes
C42 O43 1.217(11) yes
C42 C44 1.486(13) yes
C44 C45 1.430(14) yes
C44 C58 1.376(14) yes
C45 N46 1.409(14) yes
C45 C55 1.374(14) yes
N46 C47 1.382(14) yes
C47 O48 1.210(12) yes
C47 C49 1.477(14) yes
C49 C50 1.404(14) yes
C49 C54 1.380(16) yes
C50 C51 1.394(14) yes
C50 H501 0.929 no
C51 C52 1.397(17) yes
C51 H511 0.935 no
C52 C53 1.375(17) yes
C52 H521 0.933 no
C53 C54 1.414(16) yes
C53 H531 0.929 no
C54 H541 0.930 no
C55 C56 1.353(16) yes
C55 H551 0.939 no
C56 C57 1.380(16) yes
C56 H561 0.934 no
C57 C58 1.380(15) yes
C57 H571 0.931 no
C58 H581 0.929 no
O59 C60 1.229(12) yes
C60 N61 1.347(13) yes
C60 C73 1.492(14) yes
N61 N62 1.396(12) yes
N61 H612 0.88(2) no
N61 H611 0.89(2) no
N62 C63 1.258(13) yes
C63 C64 1.480(15) yes
C63 H631 0.925 no
C64 C65 1.391(14) yes
C64 C72 1.414(14) yes
C65 O66 1.357(11) yes
C65 C67 1.366(14) yes
O66 H661 0.83(2) no
C67 O68 1.392(12) yes
C67 C70 1.383(14) yes
O68 C69 1.413(12) yes
C69 H691 0.966 no
C69 H692 0.958 no
C69 H693 0.961 no
C70 C71 1.387(16) yes
C70 H701 0.929 no
C71 C72 1.339(15) yes
C71 H711 0.928 no
C72 H721 0.934 no
C73 C74 1.426(15) yes
C73 C87 1.391(15) yes
C74 N75 1.421(13) yes
C74 C84 1.370(15) yes
N75 C76 1.358(13) yes
C76 O77 1.231(12) yes
C76 C78 1.491(14) yes
C78 C79 1.396(16) yes
C78 C83 1.382(15) yes
C79 C80 1.374(15) yes
C79 H791 0.934 no
C80 C81 1.371(16) yes
C80 H801 0.923 no
C81 C82 1.408(18) yes
C81 H811 0.935 no
C82 C83 1.368(16) yes
C82 H821 0.933 no
C83 H831 0.932 no
C84 C85 1.385(15) yes
C84 H841 0.936 no
C85 C86 1.347(15) yes
C85 H851 0.929 no
C86 C87 1.384(16) yes
C86 H861 0.942 no
C87 H871 0.938 no
O88 C89 1.235(12) yes
C89 N90 1.365(13) yes
C89 C102 1.475(15) yes
N90 N91 1.375(12) yes
N91 C92 1.318(13) yes
C92 C93 1.416(16) yes
C92 H921 0.937 no
C93 C94 1.387(15) yes
C93 C101 1.422(15) yes
C94 O95 1.368(12) yes
C94 C96 1.391(15) yes
O95 H951 0.87(4) no
C96 O97 1.385(13) yes
C96 C99 1.360(15) yes
O97 C98 1.421(14) yes
C98 H981 0.959 no
C98 H982 0.954 no
C98 H983 0.968 no
C99 C100 1.376(16) yes
C99 H991 0.929 no
C100 C101 1.370(16) yes
C100 H1001 0.931 no
C101 H1011 0.932 no
C102 C103 1.420(14) yes
C102 C116 1.382(14) yes
C103 N104 1.400(13) yes
C103 C113 1.389(15) yes
N104 C105 1.343(13) yes
C105 O106 1.250(14) yes
C105 C107 1.494(15) yes
C107 C108 1.394(15) yes
C107 C112 1.389(16) yes
C108 C109 1.394(17) yes
C108 H1081 0.934 no
C109 C110 1.384(18) yes
C109 H1091 0.935 no
C110 C111 1.336(16) yes
C110 H1101 0.937 no
C111 C112 1.392(16) yes
C111 H1111 0.931 no
C112 H1121 0.935 no
C113 C114 1.357(15) yes
C113 H1131 0.933 no
C114 C115 1.385(17) yes
C114 H1141 0.940 no
C115 C116 1.392(16) yes
C115 H1151 0.937 no
C116 H1161 0.929 no

loop_
_geom_hbond_atom_site_label_D
_geom_hbond_atom_site_label_H
_geom_hbond_atom_site_label_A
_geom_hbond_site_symmetry_A
_geom_hbond_angle_DHA
_geom_hbond_distance_DH
_geom_hbond_distance_HA
_geom_hbond_distance_DA
_geom_hbond_publ_flag
O30 H301 C39 . 128(9) 0.915 2.214 2.867(16) yes
O30 H301 N40 . 155(12) 0.915 1.746 2.605(16) yes
O66 H661 N62 . 128(12) 0.829 1.994 2.591(16) yes
N61 H611 O106 . 148(3) 0.890 2.110 2.902(16) yes
N61 H611 C113 . 135(3) 0.890 2.560 3.247(16) yes
O95 H951 N91 . 135(12) 0.867 1.910 2.598(16) yes
C98 H981 C12 1_455 154.4(8) 0.959 2.584 3.473(16) yes
